data_4318747
loop_
_publ_author_name
'Sachindranath Paul'
'Anil Kumar Barik'
'Shie Ming Peng'
'Susanta Kumar Kar'

_publ_section_title
;
 Novel Copper(II) Induced Formation of a Porphyrinogen Derivative: X-ray
 Structural, Spectroscopic, and Electrochemical Studies of Porphyrinogen
 Complexes of Cu(II) and Co(III) Complex of a Trispyrazolyl Tripodal
 Ligand
;
_journal_name_full 'Inorganic Chemistry'
_journal_page_first 5803
_journal_page_last 5809
_journal_paper_doi 10.1021/ic0112185
_journal_volume 41
_journal_year 2002
_chemical_formula_sum 'C21 H28 Cl Co N10 O4'
_chemical_formula_weight 578.91
_chemical_name_systematic
;
  ?
;
_space_group_IT_number 15
_symmetry_cell_setting monoclinic
_symmetry_space_group_name_Hall '-C 2yc'
_symmetry_space_group_name_H-M 'C 1 2/c 1'
_atom_sites_solution_hydrogens geom
_atom_sites_solution_primary direct
_atom_sites_solution_secondary difmap
_audit_creation_method SHELXL-97
_cell_angle_alpha 90.00
_cell_angle_beta 93.03(2)
_cell_angle_gamma 90.00
_cell_formula_units_Z 8
_cell_length_a 21.293(3)
_cell_length_b 12.724(2)
_cell_length_c 19.777(4)
_cell_measurement_reflns_used 25
_cell_measurement_temperature 295(2)
_cell_measurement_theta_max 12.89
_cell_measurement_theta_min 7.11
_cell_volume 5350.7(16)
_computing_cell_refinement 'Enraf-Nonius CAD4'
_computing_data_collection 'Enraf-Nonius CAD4'
_computing_data_reduction 'Bruker SHELXTL'
_computing_molecular_graphics 'Bruker SHELXTL'
_computing_publication_material 'Bruker SHELXTL'
_computing_structure_refinement 'SHELXL-97 (Sheldrick, 1997)'
_computing_structure_solution 'SHELXS-97 (Sheldrick, 1990)'
_diffrn_ambient_temperature 295(2)
_diffrn_measured_fraction_theta_full 1.000
_diffrn_measured_fraction_theta_max 1.000
_diffrn_measurement_device_type 'Enraf-Nonius CAD4'
_diffrn_measurement_method '\w--2\q scans'
_diffrn_radiation_monochromator graphite
_diffrn_radiation_source 'fine-focus sealed tube'
_diffrn_radiation_type MoK\a
_diffrn_radiation_wavelength 0.71073
_diffrn_reflns_av_R_equivalents 0.0000
_diffrn_reflns_av_sigmaI/netI 0.0512
_diffrn_reflns_limit_h_max 25
_diffrn_reflns_limit_h_min -25
_diffrn_reflns_limit_k_max 15
_diffrn_reflns_limit_k_min 0
_diffrn_reflns_limit_l_max 23
_diffrn_reflns_limit_l_min 0
_diffrn_reflns_number 4718
_diffrn_reflns_theta_full 25.00
_diffrn_reflns_theta_max 25.00
_diffrn_reflns_theta_min 1.87
_diffrn_standards_decay_% 0
_diffrn_standards_interval_time 60
_exptl_absorpt_coefficient_mu 0.788
_exptl_absorpt_correction_T_max 0.8540
_exptl_absorpt_correction_T_min 0.7914
_exptl_absorpt_correction_type 'empirical used psi-scan'
_exptl_crystal_colour 'orange red'
_exptl_crystal_density_diffrn 1.437
_exptl_crystal_density_meas ?
_exptl_crystal_density_method 'not measured'
_exptl_crystal_description block
_exptl_crystal_F_000 2400
_exptl_crystal_size_max 0.40
_exptl_crystal_size_mid 0.25
_exptl_crystal_size_min 0.20
_refine_diff_density_max 1.075
_refine_diff_density_min -0.426
_refine_diff_density_rms 0.089
_refine_ls_extinction_method none
_refine_ls_goodness_of_fit_ref 1.017
_refine_ls_hydrogen_treatment mixed
_refine_ls_matrix_type full
_refine_ls_number_parameters 334
_refine_ls_number_reflns 4718
_refine_ls_number_restraints 0
_refine_ls_restrained_S_all 1.017
_refine_ls_R_factor_all 0.1033
_refine_ls_R_factor_gt 0.0645
_refine_ls_shift/su_max 0.008
_refine_ls_shift/su_mean 0.001
_refine_ls_structure_factor_coef Fsqd
_refine_ls_weighting_details 'calc w=1/[\s^2^(Fo^2^)+(0.1360P)^2^+0.0000P] where P=(Fo^2^+2Fc^2^)/3'
_refine_ls_weighting_scheme calc
_refine_ls_wR_factor_gt 0.1892
_refine_ls_wR_factor_ref 0.2142
_reflns_number_gt 2889
_reflns_number_total 4718
_reflns_threshold_expression >2sigma(I)
_cod_data_source_file ic0112185_1.cif
_cod_data_source_block ic7682
_cod_depositor_comments
;
The following automatic conversions were performed:

'_symmetry_cell_setting' value 'Monoclinic' changed to 'monoclinic'
according to the built-in table from CIF Core dictionary named
'cif_core.dic' version 2.4.1 from 2010-06-29.

Automatic conversion script
Id: cif_fix_values 1646 2011-03-28 12:23:43Z adriana 

The following automatic conversions were performed:

'_exptl_crystal_density_meas' value 'not_measured' was changed to '?'
- the value is perceived as not measured.

Automatic conversion script
Id: cif_fix_values 3008 2015-01-20 13:52:24Z robertas 
;
_cod_original_cell_volume 5350.6(15)
_cod_database_code 4318747

loop_
_symmetry_equiv_pos_as_xyz
'x, y, z'
'-x, y, -z+1/2'
'x+1/2, y+1/2, z'
'-x+1/2, y+1/2, -z+1/2'
'-x, -y, -z'
'x, -y, z-1/2'
'-x+1/2, -y+1/2, -z'
'x+1/2, -y+1/2, z-1/2'

loop_
_atom_site_label
_atom_site_type_symbol
_atom_site_fract_x
_atom_site_fract_y
_atom_site_fract_z
_atom_site_U_iso_or_equiv
_atom_site_adp_type
_atom_site_occupancy
_atom_site_symmetry_multiplicity
_atom_site_calc_flag
_atom_site_refinement_flags
_atom_site_disorder_assembly
_atom_site_disorder_group
Co Co 0.37043(3) 0.13124(5) 0.19279(3) 0.0427(3) Uani 1 1 d . . .
N1 N 0.3982(2) 0.2292(4) 0.2687(3) 0.0652(13) Uani 1 1 d . . .
N2 N 0.4415(3) 0.3013(4) 0.2815(4) 0.107(3) Uani 1 1 d . . .
H2A H 0.4744 0.3089 0.2586 0.128 Uiso 1 1 calc R . .
N3 N 0.2955(2) 0.1207(4) 0.2538(2) 0.0587(12) Uani 1 1 d . . .
N4 N 0.4051(2) -0.0021(4) 0.2350(2) 0.0512(10) Uani 1 1 d . . .
N5 N 0.4342(2) -0.0313(5) 0.2944(2) 0.0688(14) Uani 1 1 d . . .
N6 N 0.33781(19) 0.0210(4) 0.1235(2) 0.0493(10) Uani 1 1 d . . .
N7 N 0.4439(2) 0.1559(4) 0.1346(2) 0.0526(11) Uani 1 1 d . . .
N8 N 0.4958(2) 0.1022(5) 0.1199(2) 0.0711(15) Uani 1 1 d . . .
N9 N 0.33978(19) 0.2594(3) 0.1373(2) 0.0521(11) Uani 1 1 d . . .
N10 N 0.2252(2) 0.1445(4) 0.1280(3) 0.0708(14) Uani 1 1 d . . .
C1 C 0.4714(5) 0.4492(7) 0.3565(8) 0.193(7) Uani 1 1 d . . .
H1A H 0.5063 0.4538 0.3278 0.290 Uiso 1 1 calc R . .
H1B H 0.4868 0.4365 0.4023 0.290 Uiso 1 1 calc R . .
H1C H 0.4483 0.5140 0.3544 0.290 Uiso 1 1 calc R . .
C2 C 0.4286(5) 0.3596(6) 0.3328(6) 0.126(4) Uani 1 1 d . . .
C3 C 0.3736(4) 0.3241(6) 0.3588(4) 0.095(3) Uani 1 1 d . . .
H3A H 0.3532 0.3496 0.3959 0.113 Uiso 1 1 calc R . .
C4 C 0.3557(3) 0.2413(5) 0.3162(3) 0.0679(16) Uani 1 1 d . . .
C5 C 0.3016(3) 0.1764(5) 0.3078(3) 0.0659(15) Uani 1 1 d . . .
H5A H 0.2716 0.1745 0.3403 0.079 Uiso 1 1 calc R . .
C6 C 0.2387(3) 0.0581(5) 0.2396(3) 0.0677(16) Uani 1 1 d . . .
H6A H 0.2175 0.0464 0.2811 0.081 Uiso 1 1 calc R . .
H6B H 0.2499 -0.0097 0.2213 0.081 Uiso 1 1 calc R . .
C7 C 0.1953(3) 0.1160(6) 0.1889(4) 0.0803(19) Uani 1 1 d . . .
H7A H 0.1592 0.0719 0.1770 0.096 Uiso 1 1 calc R . .
H7B H 0.1800 0.1792 0.2100 0.096 Uiso 1 1 calc R . .
C8 C 0.4625(4) -0.1934(8) 0.3591(4) 0.113(3) Uani 1 1 d . . .
H8A H 0.4792 -0.1425 0.3911 0.169 Uiso 1 1 calc R . .
H8B H 0.4957 -0.2390 0.3461 0.169 Uiso 1 1 calc R . .
H8C H 0.4306 -0.2341 0.3794 0.169 Uiso 1 1 calc R . .
C9 C 0.4345(3) -0.1376(6) 0.2974(3) 0.078(2) Uani 1 1 d . . .
C10 C 0.4057(3) -0.1771(5) 0.2397(3) 0.0637(15) Uani 1 1 d . . .
H10A H 0.3993 -0.2474 0.2285 0.076 Uiso 1 1 calc R . .
C11 C 0.3883(2) -0.0900(4) 0.2018(3) 0.0511(12) Uani 1 1 d . . .
C12 C 0.3526(2) -0.0729(4) 0.1381(3) 0.0516(13) Uani 1 1 d . . .
H12A H 0.3411 -0.1283 0.1093 0.062 Uiso 1 1 calc R . .
C13 C 0.2989(3) 0.0431(5) 0.0608(3) 0.0690(16) Uani 1 1 d . . .
H13A H 0.3002 -0.0166 0.0304 0.083 Uiso 1 1 calc R . .
H13B H 0.3156 0.1038 0.0380 0.083 Uiso 1 1 calc R . .
C14 C 0.2312(3) 0.0644(6) 0.0779(3) 0.0754(18) Uani 1 1 d . . .
H14A H 0.2074 0.0850 0.0369 0.091 Uiso 1 1 calc R . .
H14B H 0.2130 -0.0002 0.0941 0.091 Uiso 1 1 calc R . .
C15 C 0.5782(3) 0.1000(7) 0.0356(4) 0.100(3) Uani 1 1 d . . .
H15A H 0.5936 0.0435 0.0641 0.150 Uiso 1 1 calc R . .
H15B H 0.6100 0.1533 0.0338 0.150 Uiso 1 1 calc R . .
H15C H 0.5681 0.0738 -0.0092 0.150 Uiso 1 1 calc R . .
C16 C 0.5199(3) 0.1462(6) 0.0643(3) 0.0741(19) Uani 1 1 d . . .
C17 C 0.4823(3) 0.2259(5) 0.0426(3) 0.0655(16) Uani 1 1 d . . .
H17A H 0.4872 0.2690 0.0052 0.079 Uiso 1 1 calc R . .
C18 C 0.4347(2) 0.2300(4) 0.0881(2) 0.0519(13) Uani 1 1 d . . .
C19 C 0.3781(3) 0.2909(4) 0.0942(3) 0.0581(14) Uani 1 1 d . . .
H19A H 0.3700 0.3504 0.0678 0.070 Uiso 1 1 calc R . .
C20 C 0.2806(3) 0.3141(5) 0.1454(3) 0.0659(15) Uani 1 1 d . . .
H20A H 0.2830 0.3846 0.1270 0.079 Uiso 1 1 calc R . .
H20B H 0.2726 0.3195 0.1931 0.079 Uiso 1 1 calc R . .
C21 C 0.2272(3) 0.2534(5) 0.1082(3) 0.0722(17) Uani 1 1 d . . .
H21A H 0.1874 0.2863 0.1173 0.087 Uiso 1 1 calc R . .
H21B H 0.2324 0.2574 0.0598 0.087 Uiso 1 1 calc R . .
Cl Cl 0.13497(12) -0.10810(15) -0.07868(12) 0.0963(6) Uani 1 1 d . . .
O1 O 0.1132(6) -0.0410(7) -0.0315(4) 0.214(5) Uani 1 1 d . . .
O2 O 0.1227(5) -0.0678(11) -0.1447(4) 0.229(5) Uani 1 1 d . . .
O3 O 0.1220(11) -0.1966(7) -0.0756(9) 0.437(14) Uani 1 1 d . . .
O4 O 0.1961(6) -0.0772(18) -0.0689(6) 0.341(11) Uani 1 1 d . . .

loop_
_atom_site_aniso_label
_atom_site_aniso_U_11
_atom_site_aniso_U_22
_atom_site_aniso_U_33
_atom_site_aniso_U_23
_atom_site_aniso_U_13
_atom_site_aniso_U_12
Co 0.0432(4) 0.0421(4) 0.0434(4) 0.0000(3) 0.0082(3) 0.0002(3)
N1 0.049(3) 0.048(3) 0.099(4) 0.002(3) 0.002(3) 0.002(2)
N2 0.055(3) 0.042(3) 0.222(9) 0.010(4) -0.014(4) 0.003(3)
N3 0.052(3) 0.060(3) 0.065(3) 0.000(2) 0.009(2) 0.001(2)
N4 0.056(3) 0.060(3) 0.039(2) -0.001(2) 0.0096(19) -0.010(2)
N5 0.065(3) 0.098(4) 0.043(3) 0.014(3) 0.008(2) -0.029(3)
N6 0.046(2) 0.058(3) 0.043(2) -0.005(2) 0.0037(18) -0.001(2)
N7 0.051(2) 0.068(3) 0.039(2) 0.003(2) 0.0067(18) 0.009(2)
N8 0.064(3) 0.105(4) 0.044(3) -0.007(3) 0.005(2) 0.027(3)
N9 0.049(2) 0.047(2) 0.060(3) -0.001(2) 0.002(2) 0.004(2)
N10 0.065(3) 0.069(3) 0.080(3) -0.006(3) 0.017(3) -0.001(3)
C1 0.111(8) 0.069(5) 0.39(2) -0.041(9) -0.101(10) 0.001(5)
C2 0.100(7) 0.048(4) 0.221(11) -0.027(6) -0.072(7) 0.028(5)
C3 0.084(5) 0.080(5) 0.115(6) -0.025(4) -0.036(5) 0.028(4)
C4 0.067(4) 0.061(4) 0.074(4) -0.009(3) -0.014(3) 0.020(3)
C5 0.067(4) 0.070(4) 0.061(4) -0.004(3) 0.010(3) 0.010(3)
C6 0.054(3) 0.066(4) 0.084(4) 0.001(3) 0.012(3) -0.007(3)
C7 0.048(3) 0.091(5) 0.102(5) -0.017(4) 0.010(3) -0.005(3)
C8 0.078(5) 0.158(8) 0.101(6) 0.058(6) -0.012(4) -0.028(5)
C9 0.064(4) 0.112(6) 0.057(4) 0.034(4) 0.005(3) -0.022(4)
C10 0.064(4) 0.059(3) 0.068(4) 0.008(3) 0.011(3) -0.009(3)
C11 0.052(3) 0.053(3) 0.049(3) -0.003(2) 0.012(2) -0.007(2)
C12 0.052(3) 0.057(4) 0.047(3) -0.009(2) 0.009(2) -0.004(3)
C13 0.066(4) 0.086(4) 0.054(3) -0.006(3) -0.010(3) 0.004(3)
C14 0.058(4) 0.086(5) 0.081(4) -0.023(4) -0.011(3) -0.005(3)
C15 0.079(5) 0.148(7) 0.076(5) -0.023(5) 0.023(4) 0.029(5)
C16 0.058(3) 0.116(6) 0.050(3) -0.014(4) 0.010(3) 0.002(4)
C17 0.062(4) 0.092(5) 0.043(3) 0.004(3) 0.008(3) -0.009(3)
C18 0.056(3) 0.059(3) 0.041(3) 0.005(2) -0.002(2) -0.006(3)
C19 0.062(3) 0.055(3) 0.056(3) 0.012(3) -0.007(3) -0.004(3)
C20 0.063(4) 0.056(3) 0.079(4) 0.008(3) 0.002(3) 0.011(3)
C21 0.045(3) 0.086(5) 0.084(4) 0.000(4) -0.009(3) 0.009(3)
Cl 0.1200(17) 0.0676(12) 0.1033(16) -0.0121(10) 0.0244(13) -0.0154(10)
O1 0.353(14) 0.157(8) 0.134(7) -0.030(6) 0.039(8) 0.040(8)
O2 0.208(9) 0.365(16) 0.118(6) 0.027(9) 0.047(6) -0.038(10)
O3 0.90(4) 0.069(6) 0.342(17) -0.046(8) -0.01(2) -0.107(12)
O4 0.190(11) 0.64(3) 0.197(11) -0.146(16) 0.005(9) -0.038(15)

loop_
_atom_type_symbol
_atom_type_description
_atom_type_scat_dispersion_real
_atom_type_scat_dispersion_imag
_atom_type_scat_source
C C 0.0033 0.0016 'International Tables Vol C Tables 4.2.6.8 and 6.1.1.4'
H H 0.0000 0.0000 'International Tables Vol C Tables 4.2.6.8 and 6.1.1.4'
N N 0.0061 0.0033 'International Tables Vol C Tables 4.2.6.8 and 6.1.1.4'
O O 0.0106 0.0060 'International Tables Vol C Tables 4.2.6.8 and 6.1.1.4'
Cl Cl 0.1484 0.1585 'International Tables Vol C Tables 4.2.6.8 and 6.1.1.4'
Co Co 0.3494 0.9721 'International Tables Vol C Tables 4.2.6.8 and 6.1.1.4'

loop_
_geom_angle_atom_site_label_1
_geom_angle_atom_site_label_2
_geom_angle_atom_site_label_3
_geom_angle
_geom_angle_site_symmetry_1
_geom_angle_site_symmetry_3
_geom_angle_publ_flag
N4 Co N7 95.13(17) . . ?
N4 Co N1 97.22(18) . . ?
N7 Co N1 97.08(19) . . ?
N4 Co N9 171.97(17) . . ?
N7 Co N9 78.78(17) . . ?
N1 Co N9 88.79(18) . . ?
N4 Co N3 88.86(17) . . ?
N7 Co N3 174.75(18) . . ?
N1 Co N3 79.01(19) . . ?
N9 Co N3 97.54(18) . . ?
N4 Co N6 78.75(17) . . ?
N7 Co N6 88.30(17) . . ?
N1 Co N6 173.58(19) . . ?
N9 Co N6 95.71(17) . . ?
N3 Co N6 95.83(17) . . ?
N2 N1 C4 106.0(6) . . ?
N2 N1 Co 138.6(5) . . ?
C4 N1 Co 114.1(4) . . ?
C2 N2 N1 112.1(8) . . ?
C5 N3 C6 120.5(5) . . ?
C5 N3 Co 113.9(4) . . ?
C6 N3 Co 125.6(4) . . ?
C11 N4 N5 107.3(5) . . ?
C11 N4 Co 114.7(3) . . ?
N5 N4 Co 137.2(4) . . ?
N4 N5 C9 108.2(5) . . ?
C12 N6 C13 119.4(5) . . ?
C12 N6 Co 115.0(4) . . ?
C13 N6 Co 125.6(4) . . ?
C18 N7 N8 107.8(4) . . ?
C18 N7 Co 114.6(3) . . ?
N8 N7 Co 135.7(4) . . ?
N7 N8 C16 108.4(5) . . ?
C19 N9 C20 120.7(5) . . ?
C19 N9 Co 114.2(4) . . ?
C20 N9 Co 125.0(4) . . ?
C14 N10 C7 117.4(5) . . ?
C14 N10 C21 119.4(6) . . ?
C7 N10 C21 119.4(5) . . ?
N2 C2 C3 108.7(7) . . ?
N2 C2 C1 121.5(12) . . ?
C3 C2 C1 129.7(11) . . ?
C2 C3 C4 103.5(8) . . ?
N1 C4 C3 109.7(7) . . ?
N1 C4 C5 115.0(5) . . ?
C3 C4 C5 134.9(7) . . ?
N3 C5 C4 117.7(6) . . ?
N3 C6 C7 109.4(5) . . ?
N10 C7 C6 113.2(5) . . ?
N5 C9 C10 109.4(5) . . ?
N5 C9 C8 120.4(7) . . ?
C10 C9 C8 130.2(7) . . ?
C9 C10 C11 104.8(6) . . ?
N4 C11 C10 110.3(5) . . ?
N4 C11 C12 114.5(5) . . ?
C10 C11 C12 134.9(5) . . ?
N6 C12 C11 116.8(5) . . ?
N6 C13 C14 110.0(5) . . ?
N10 C14 C13 113.7(5) . . ?
C17 C16 N8 108.9(5) . . ?
C17 C16 C15 131.3(6) . . ?
N8 C16 C15 119.8(7) . . ?
C16 C17 C18 105.2(5) . . ?
N7 C18 C17 109.6(5) . . ?
N7 C18 C19 114.8(5) . . ?
C17 C18 C19 135.5(5) . . ?
N9 C19 C18 116.9(5) . . ?
N9 C20 C21 109.4(5) . . ?
N10 C21 C20 112.7(5) . . ?
O3 Cl O4 120.0(14) . . ?
O3 Cl O1 118.7(10) . . ?
O4 Cl O1 94.5(8) . . ?
O3 Cl O2 111.5(10) . . ?
O4 Cl O2 98.9(8) . . ?
O1 Cl O2 110.6(7) . . ?

loop_
_geom_bond_atom_site_label_1
_geom_bond_atom_site_label_2
_geom_bond_distance
_geom_bond_site_symmetry_2
_geom_bond_publ_flag
Co N4 2.014(5) . ?
Co N7 2.015(4) . ?
Co N1 2.016(5) . ?
Co N9 2.052(4) . ?
Co N3 2.055(5) . ?
Co N6 2.055(4) . ?
N1 N2 1.314(7) . ?
N1 C4 1.347(8) . ?
N2 C2 1.299(12) . ?
N3 C5 1.282(7) . ?
N3 C6 1.463(7) . ?
N4 C11 1.337(7) . ?
N4 N5 1.350(6) . ?
N5 C9 1.354(9) . ?
N6 C12 1.264(7) . ?
N6 C13 1.483(7) . ?
N7 C18 1.324(6) . ?
N7 N8 1.343(6) . ?
N8 C16 1.361(8) . ?
N9 C19 1.277(7) . ?
N9 C20 1.454(7) . ?
N10 C14 1.433(8) . ?
N10 C7 1.437(8) . ?
N10 C21 1.441(8) . ?
C1 C2 1.518(11) . ?
C2 C3 1.380(13) . ?
C3 C4 1.390(9) . ?
C4 C5 1.419(8) . ?
C6 C7 1.519(9) . ?
C8 C9 1.508(9) . ?
C9 C10 1.361(9) . ?
C10 C11 1.379(8) . ?
C11 C12 1.453(7) . ?
C13 C14 1.521(8) . ?
C15 C16 1.510(8) . ?
C16 C17 1.347(9) . ?
C17 C18 1.394(7) . ?
C18 C19 1.443(7) . ?
C20 C21 1.531(8) . ?
Cl O3 1.162(9) . ?
Cl O4 1.364(13) . ?
Cl O1 1.364(8) . ?
Cl O2 1.415(9) . ?
